data_7225202
loop_
_publ_author_name
'Veerakanellore, Giri Babu'
'Captain, Burjor'
'Ramamurthy, V.'

_publ_section_title
;
 Solid-state photochemistry of cis-cinnamic acids: a competition between
 [2 + 2] addition and cis--trans isomerization
;
_journal_issue 25
_journal_name_full CrystEngComm
_journal_page_first 4708
_journal_paper_doi 10.1039/C6CE00682E
_journal_volume 18
_journal_year 2016
_chemical_formula_sum 'C22 H26 Br2 O9'
_chemical_formula_weight 594.25
_space_group_crystal_system triclinic
_space_group_IT_number 2
_space_group_name_Hall '-P 1'
_space_group_name_H-M_alt 'P -1'
_symmetry_space_group_name_Hall '-P 1'
_symmetry_space_group_name_H-M 'P -1'
_atom_sites_solution_hydrogens mixed
_audit_creation_method SHELXL-2014/7
_audit_update_record
;
2016-03-10 deposited with the CCDC.
2016-05-11 downloaded from the CCDC.
;
_cell_angle_alpha 108.1410(10)
_cell_angle_beta 102.7940(10)
_cell_angle_gamma 94.1940(10)
_cell_formula_units_Z 2
_cell_length_a 9.0513(5)
_cell_length_b 10.3906(5)
_cell_length_c 14.5614(7)
_cell_measurement_reflns_used 6033
_cell_measurement_temperature 296(2)
_cell_measurement_theta_max 26.93
_cell_measurement_theta_min 2.34
_cell_volume 1254.09(11)
_computing_cell_refinement 'SAINT+  V8.34A (Bruker, 2015)'
_computing_data_collection 'APEX2 v2.2-0 (Bruker, 2007)'
_computing_data_reduction 'SAINT+  V8.34A (Bruker, 2015)'
_computing_molecular_graphics 'XSHELL v6.3.1 (Bruker, 2004)'
_computing_publication_material 'XCIF v2014/2 (Bruker, 2014)'
_computing_structure_refinement 'SHELXL-2014/7 (Sheldrick, 2014)'
_computing_structure_solution 'SHELXS/SHELXTL V6.14 (Bruker, 2015)'
_diffrn_ambient_temperature 296(2)
_diffrn_measured_fraction_theta_full 1.000
_diffrn_measured_fraction_theta_max 0.999
_diffrn_measurement_device_type 'Bruker SMART APEX2 CCD diffractometer'
_diffrn_measurement_method 'omega scans'
_diffrn_radiation_type MoK\a
_diffrn_radiation_wavelength 0.71073
_diffrn_reflns_av_R_equivalents 0.0283
_diffrn_reflns_av_unetI/netI 0.0300
_diffrn_reflns_Laue_measured_fraction_full 1.000
_diffrn_reflns_Laue_measured_fraction_max 0.999
_diffrn_reflns_limit_h_max 11
_diffrn_reflns_limit_h_min -11
_diffrn_reflns_limit_k_max 13
_diffrn_reflns_limit_k_min -13
_diffrn_reflns_limit_l_max 19
_diffrn_reflns_limit_l_min -19
_diffrn_reflns_number 17137
_diffrn_reflns_point_group_measured_fraction_full 1.000
_diffrn_reflns_point_group_measured_fraction_max 0.999
_diffrn_reflns_theta_full 25.242
_diffrn_reflns_theta_max 27.997
_diffrn_reflns_theta_min 1.523
_exptl_absorpt_coefficient_mu 3.279
_exptl_absorpt_correction_T_max 0.7461
_exptl_absorpt_correction_T_min 0.4641
_exptl_absorpt_correction_type multi-scan
_exptl_absorpt_process_details '(SADABS 2014/5 Bruker)'
_exptl_crystal_colour colourless
_exptl_crystal_density_diffrn 1.574
_exptl_crystal_description block
_exptl_crystal_F_000 600
_exptl_crystal_size_max 0.360
_exptl_crystal_size_mid 0.300
_exptl_crystal_size_min 0.080
_refine_diff_density_max 0.767
_refine_diff_density_min -0.992
_refine_diff_density_rms 0.091
_refine_ls_extinction_method none
_refine_ls_goodness_of_fit_ref 1.031
_refine_ls_hydrogen_treatment mixed
_refine_ls_matrix_type full
_refine_ls_number_parameters 318
_refine_ls_number_reflns 6049
_refine_ls_number_restraints 0
_refine_ls_restrained_S_all 1.031
_refine_ls_R_factor_all 0.0649
_refine_ls_R_factor_gt 0.0482
_refine_ls_shift/su_max 0.001
_refine_ls_shift/su_mean 0.000
_refine_ls_structure_factor_coef Fsqd
_refine_ls_weighting_details 'w=1/[\s^2^(Fo^2^)+(0.0634P)^2^+1.2012P] where P=(Fo^2^+2Fc^2^)/3'
_refine_ls_weighting_scheme calc
_refine_ls_wR_factor_gt 0.1227
_refine_ls_wR_factor_ref 0.1317
_reflns_Friedel_coverage 0.000
_reflns_number_gt 4618
_reflns_number_total 6049
_reflns_threshold_expression 'I > 2\s(I)'
_cod_data_source_file c6ce00682e2.cif
_cod_data_source_block 1
_cod_depositor_comments
;
The following automatic conversions were performed:

'_exptl_absorpt_correction_type' value 'Multi-scan' changed to
'multi-scan' according to
/usr/data/users/saulius/crontab/automatic-downloads/rss-feeds/RSC/lib/dictionaries/cif_core.dic
dictionary named 'cif_core.dic' version 2.4.2 from 2011-04-26.

Automatic conversion script
Id: cif_fix_values 4268 2015-11-12 08:31:59Z antanas 

 Adding full bibliography for 7225194--7225202.cif.
;
_cod_database_code 7225202
_shelx_shelxl_version_number 2014/7
_shelx_space_group_comment
; 
The symmetry employed for this shelxl refinement is uniquely defined 
by the following loop, which should always be used as a source of 
symmetry information in preference to the above space-group names. 
They are only intended as comments. 
;
_shelx_estimated_absorpt_t_min 0.385
_shelx_estimated_absorpt_t_max 0.779

loop_
_space_group_symop_operation_xyz
'x, y, z'
'-x, -y, -z'

loop_
_atom_site_label
_atom_site_type_symbol
_atom_site_fract_x
_atom_site_fract_y
_atom_site_fract_z
_atom_site_U_iso_or_equiv
_atom_site_adp_type
_atom_site_occupancy
_atom_site_site_symmetry_order
_atom_site_calc_flag
_atom_site_refinement_flags_posn
_atom_site_refinement_flags_adp
Br1 Br 0.84409(4) 1.06207(5) 1.18737(2) 0.06362(15) Uani 1 1 d . .
Br2 Br 0.33725(7) 0.68970(5) 1.01976(4) 0.08609(19) Uani 1 1 d . .
O1 O 0.7330(4) 0.9196(3) 0.61133(18) 0.0682(8) Uani 1 1 d . .
O2 O 0.8129(3) 1.1340(2) 0.71099(17) 0.0521(6) Uani 1 1 d . .
H2 H 0.8338 1.1425 0.6610 0.078 Uiso 1 1 calc R U
O3 O 0.8606(3) 0.6165(2) 0.81223(17) 0.0539(6) Uani 1 1 d . .
O4 O 0.3328(3) 0.8574(2) 0.61422(17) 0.0540(6) Uani 1 1 d . .
O5 O 0.4222(3) 1.0787(2) 0.69337(19) 0.0549(6) Uani 1 1 d . .
H5 H 0.3435 1.0883 0.6571 0.082 Uiso 1 1 calc R U
O6 O 0.5399(3) 0.4991(2) 0.63896(19) 0.0605(7) Uani 1 1 d . .
C1 C 0.8107(3) 0.8349(3) 0.8919(2) 0.0346(6) Uani 1 1 d . .
C2 C 0.8585(3) 0.7121(3) 0.9000(2) 0.0436(7) Uani 1 1 d . .
C3 C 0.8983(4) 0.6947(4) 0.9924(3) 0.0582(9) Uani 1 1 d . .
H3 H 0.9288 0.6129 0.9968 0.070 Uiso 1 1 calc R U
C4 C 0.8930(4) 0.7977(4) 1.0778(3) 0.0578(9) Uani 1 1 d . .
H4 H 0.9188 0.7854 1.1397 0.069 Uiso 1 1 calc R U
C5 C 0.8494(3) 0.9180(4) 1.0704(2) 0.0434(7) Uani 1 1 d . .
C6 C 0.8078(3) 0.9376(3) 0.9783(2) 0.0386(6) Uani 1 1 d . .
H6 H 0.7779 1.0201 0.9750 0.046 Uiso 1 1 calc R U
C7 C 0.7556(3) 0.8409(3) 0.78829(19) 0.0324(5) Uani 1 1 d . .
H7 H 0.8225 0.8023 0.7456 0.039 Uiso 1 1 calc R U
C8 C 0.7150(3) 0.9806(3) 0.77994(19) 0.0340(6) Uani 1 1 d . .
H8 H 0.7536 1.0577 0.8427 0.041 Uiso 1 1 calc R U
C9 C 0.7546(3) 1.0071(3) 0.6918(2) 0.0378(6) Uani 1 1 d . .
C10 C 0.8975(7) 0.4861(4) 0.8133(4) 0.0847(15) Uani 1 1 d . .
H10A H 1.0006 0.4969 0.8528 0.127 Uiso 1 1 calc R U
H10B H 0.8888 0.4274 0.7461 0.127 Uiso 1 1 calc R U
H10C H 0.8281 0.4460 0.8416 0.127 Uiso 1 1 calc R U
C11 C 0.5065(3) 0.6765(3) 0.7750(2) 0.0337(5) Uani 1 1 d . .
C12 C 0.4900(4) 0.5350(3) 0.7248(2) 0.0450(7) Uani 1 1 d . .
C13 C 0.4293(5) 0.4424(4) 0.7620(3) 0.0652(10) Uani 1 1 d . .
H13 H 0.4202 0.3489 0.7283 0.078 Uiso 1 1 calc R U
C14 C 0.3822(5) 0.4870(4) 0.8488(3) 0.0644(10) Uani 1 1 d . .
H14 H 0.3410 0.4243 0.8736 0.077 Uiso 1 1 calc R U
C15 C 0.3967(4) 0.6246(3) 0.8980(3) 0.0496(8) Uani 1 1 d . .
C16 C 0.4585(3) 0.7192(3) 0.8620(2) 0.0382(6) Uani 1 1 d . .
H16 H 0.4679 0.8124 0.8968 0.046 Uiso 1 1 calc R U
C17 C 0.5813(3) 0.7762(3) 0.73736(19) 0.0311(5) Uani 1 1 d . .
H17 H 0.5676 0.7342 0.6651 0.037 Uiso 1 1 calc R U
C18 C 0.5428(3) 0.9223(3) 0.75952(19) 0.0311(5) Uani 1 1 d . .
H18 H 0.5127 0.9497 0.8227 0.037 Uiso 1 1 calc R U
C19 C 0.4227(3) 0.9480(3) 0.6807(2) 0.0352(6) Uani 1 1 d . .
C20 C 0.5291(6) 0.3569(4) 0.5845(4) 0.0817(14) Uani 1 1 d . .
H20A H 0.5878 0.3137 0.6266 0.122 Uiso 1 1 calc R U
H20B H 0.5686 0.3467 0.5270 0.122 Uiso 1 1 calc R U
H20C H 0.4238 0.3146 0.5631 0.122 Uiso 1 1 calc R U
C21 C 1.0823(12) 0.5366(11) 0.5933(7) 0.192(6) Uani 1 1 d . .
H21A H 1.1559 0.5313 0.6511 0.230 Uiso 1 1 calc R U
H21B H 1.0626 0.6300 0.6040 0.230 Uiso 1 1 calc R U
C22 C 0.8726(15) 0.5310(18) 0.5095(15) 0.301(11) Uani 1 1 d . .
H22A H 0.9086 0.6288 0.5386 0.362 Uiso 1 1 calc R U
H22B H 0.7633 0.5128 0.5025 0.362 Uiso 1 1 calc R U
H31 H 0.199(5) 0.105(5) 0.512(4) 0.073(15) Uiso 1 1 d . .
H32 H 0.108(6) 0.129(5) 0.560(4) 0.072(15) Uiso 1 1 d . .
H33 H 0.921(6) 0.256(5) 0.563(4) 0.073(17) Uiso 1 1 d . .
H34 H 0.831(7) 0.150(6) 0.508(4) 0.098(18) Uiso 1 1 d . .
O11 O 0.1958(4) 0.1223(3) 0.5672(2) 0.0620(7) Uani 1 1 d . .
O12 O 0.8950(3) 0.1920(3) 0.5619(2) 0.0487(6) Uani 1 1 d . .
O13 O 0.9623(11) 0.4511(6) 0.5663(4) 0.198(3) Uani 1 1 d . .

loop_
_atom_site_aniso_label
_atom_site_aniso_U_11
_atom_site_aniso_U_22
_atom_site_aniso_U_33
_atom_site_aniso_U_23
_atom_site_aniso_U_13
_atom_site_aniso_U_12
Br1 0.0488(2) 0.0974(3) 0.03517(18) 0.00943(17) 0.01254(14) 0.00463(18)
Br2 0.1277(4) 0.0807(3) 0.0922(3) 0.0519(3) 0.0746(3) 0.0333(3)
O1 0.114(2) 0.0505(14) 0.0386(12) 0.0103(11) 0.0325(14) -0.0133(14)
O2 0.0718(15) 0.0426(12) 0.0445(12) 0.0224(10) 0.0142(11) -0.0078(11)
O3 0.0715(16) 0.0434(12) 0.0471(13) 0.0192(10) 0.0080(11) 0.0167(11)
O4 0.0624(14) 0.0413(12) 0.0444(12) 0.0100(10) -0.0083(11) 0.0105(10)
O5 0.0585(14) 0.0360(12) 0.0645(15) 0.0240(11) -0.0057(11) 0.0061(10)
O6 0.0863(18) 0.0324(11) 0.0562(14) 0.0025(10) 0.0253(13) 0.0021(11)
C1 0.0295(12) 0.0424(15) 0.0330(13) 0.0177(11) 0.0048(10) 0.0001(11)
C2 0.0410(15) 0.0484(17) 0.0431(16) 0.0231(14) 0.0038(12) 0.0060(13)
C3 0.065(2) 0.062(2) 0.052(2) 0.0336(18) 0.0025(17) 0.0149(18)
C4 0.056(2) 0.080(3) 0.0406(17) 0.0341(18) -0.0005(15) 0.0044(18)
C5 0.0327(14) 0.063(2) 0.0321(14) 0.0166(13) 0.0054(11) -0.0012(13)
C6 0.0321(13) 0.0494(17) 0.0348(14) 0.0168(12) 0.0074(11) 0.0014(12)
C7 0.0347(13) 0.0336(13) 0.0303(12) 0.0135(10) 0.0078(10) 0.0037(10)
C8 0.0409(14) 0.0326(13) 0.0266(12) 0.0111(10) 0.0056(10) -0.0007(11)
C9 0.0426(15) 0.0394(15) 0.0341(14) 0.0177(12) 0.0096(11) 0.0003(12)
C10 0.137(4) 0.051(2) 0.073(3) 0.027(2) 0.024(3) 0.037(3)
C11 0.0337(13) 0.0295(13) 0.0358(13) 0.0132(11) 0.0028(11) 0.0017(10)
C12 0.0514(17) 0.0313(14) 0.0487(17) 0.0102(13) 0.0120(14) 0.0020(13)
C13 0.080(3) 0.0298(16) 0.087(3) 0.0190(17) 0.027(2) 0.0009(16)
C14 0.080(3) 0.045(2) 0.087(3) 0.0382(19) 0.037(2) 0.0047(18)
C15 0.0531(19) 0.0497(19) 0.058(2) 0.0284(16) 0.0230(16) 0.0107(15)
C16 0.0435(15) 0.0323(14) 0.0424(15) 0.0168(12) 0.0119(12) 0.0058(12)
C17 0.0369(13) 0.0283(12) 0.0260(11) 0.0095(10) 0.0044(10) 0.0016(10)
C18 0.0367(13) 0.0291(12) 0.0291(12) 0.0129(10) 0.0075(10) 0.0043(10)
C19 0.0405(14) 0.0371(14) 0.0319(13) 0.0163(11) 0.0101(11) 0.0073(11)
C20 0.107(4) 0.040(2) 0.084(3) -0.006(2) 0.036(3) 0.006(2)
C21 0.181(9) 0.193(9) 0.157(8) 0.118(8) -0.091(7) -0.100(8)
C22 0.229(13) 0.45(2) 0.51(3) 0.38(2) 0.270(17) 0.251(16)
O11 0.0588(17) 0.094(2) 0.0455(14) 0.0337(14) 0.0171(12) 0.0325(15)
O12 0.0515(14) 0.0501(15) 0.0460(13) 0.0249(12) 0.0063(11) -0.0017(11)
O13 0.344(10) 0.118(4) 0.131(4) 0.083(4) 0.030(5) -0.059(5)

loop_
_atom_type_symbol
_atom_type_description
_atom_type_scat_dispersion_real
_atom_type_scat_dispersion_imag
_atom_type_scat_source
C C 0.0033 0.0016 'International Tables Vol C Tables 4.2.6.8 and 6.1.1.4'
H H 0.0000 0.0000 'International Tables Vol C Tables 4.2.6.8 and 6.1.1.4'
O O 0.0106 0.0060 'International Tables Vol C Tables 4.2.6.8 and 6.1.1.4'
Br Br -0.2901 2.4595 'International Tables Vol C Tables 4.2.6.8 and 6.1.1.4'

loop_
_geom_angle_atom_site_label_1
_geom_angle_atom_site_label_2
_geom_angle_atom_site_label_3
_geom_angle
_geom_angle_site_symmetry_3
C2 O3 C10 118.4(3) .
C12 O6 C20 118.3(3) .
C6 C1 C2 118.2(3) .
C6 C1 C7 124.5(3) .
C2 C1 C7 117.2(3) .
O3 C2 C3 124.6(3) .
O3 C2 C1 115.0(3) .
C3 C2 C1 120.4(3) .
C4 C3 C2 120.6(3) .
C5 C4 C3 119.1(3) .
C4 C5 C6 121.4(3) .
C4 C5 Br1 119.8(2) .
C6 C5 Br1 118.8(3) .
C1 C6 C5 120.2(3) .
C1 C7 C8 116.9(2) .
C1 C7 C17 113.2(2) .
C8 C7 C17 88.81(19) .
C9 C8 C7 112.3(2) .
C9 C8 C18 113.4(2) .
C7 C8 C18 88.21(19) .
O1 C9 O2 123.5(3) .
O1 C9 C8 123.1(3) .
O2 C9 C8 113.4(2) .
C16 C11 C12 117.8(3) .
C16 C11 C17 121.8(2) .
C12 C11 C17 120.3(3) .
O6 C12 C13 124.3(3) .
O6 C12 C11 115.0(3) .
C13 C12 C11 120.7(3) .
C14 C13 C12 120.6(3) .
C15 C14 C13 119.2(3) .
C14 C15 C16 121.0(3) .
C14 C15 Br2 120.3(3) .
C16 C15 Br2 118.7(2) .
C11 C16 C15 120.7(3) .
C11 C17 C18 120.7(2) .
C11 C17 C7 119.3(2) .
C18 C17 C7 88.19(19) .
C19 C18 C17 117.1(2) .
C19 C18 C8 120.8(2) .
C17 C18 C8 90.6(2) .
O4 C19 O5 123.6(3) .
O4 C19 C18 123.1(3) .
O5 C19 C18 113.3(2) .
O13 C21 C22 92.4(9) 2_766
O13 C22 C21 96.4(8) 2_766
C21 O13 C22 92.6(8) .

loop_
_geom_bond_atom_site_label_1
_geom_bond_atom_site_label_2
_geom_bond_distance
_geom_bond_site_symmetry_2
Br1 C5 1.898(3) .
Br2 C15 1.903(3) .
O1 C9 1.203(4) .
O2 C9 1.304(4) .
O3 C2 1.358(4) .
O3 C10 1.423(4) .
O4 C19 1.207(4) .
O5 C19 1.313(3) .
O6 C12 1.374(4) .
O6 C20 1.428(4) .
C1 C6 1.380(4) .
C1 C2 1.408(4) .
C1 C7 1.502(4) .
C2 C3 1.384(4) .
C3 C4 1.378(6) .
C4 C5 1.367(5) .
C5 C6 1.392(4) .
C7 C8 1.557(4) .
C7 C17 1.583(4) .
C8 C9 1.503(4) .
C8 C18 1.559(4) .
C11 C16 1.383(4) .
C11 C12 1.403(4) .
C11 C17 1.500(4) .
C12 C13 1.380(5) .
C13 C14 1.376(6) .
C14 C15 1.367(5) .
C15 C16 1.387(4) .
C17 C18 1.533(4) .
C18 C19 1.500(4) .
C21 O13 1.255(9) .
C21 C22 1.599(17) 2_766
C22 O13 1.503(12) .
C22 C21 1.599(17) 2_766
